data_4305941
loop_
_publ_author_name
'Raymond T. Gephart'
'Neil J. Williams'
'Joseph H. Reibenspies'
'Alvaro S. De Sousa'
'Robert D. Hancock'

_publ_section_title
;
Metal Ion Complexing Properties of the Highly Preorganized Ligand
2,9-bis(Hydroxymethyl)-1,10-phenanthroline: A Crystallographic and
Thermodynamic Study
;
_journal_name_full 'Inorganic Chemistry'
_journal_page_first 10342
_journal_page_last 10348
_journal_paper_doi 10.1021/ic8008656
_journal_volume 47
_journal_year 2008
_chemical_formula_sum 'C14 H12 Cl2 N2 O11 Pb'
_chemical_formula_weight 662.35
_chemical_name_systematic
; 
 ? 
;
_space_group_IT_number 2
_symmetry_cell_setting triclinic
_symmetry_space_group_name_Hall '-P 1'
_symmetry_space_group_name_H-M 'P -1'
_atom_sites_solution_hydrogens geom
_atom_sites_solution_primary direct
_atom_sites_solution_secondary difmap
_audit_creation_method SHELXL-97
_cell_angle_alpha 74.427(3)
_cell_angle_beta 78.403(13)
_cell_angle_gamma 80.053(11)
_cell_formula_units_Z 2
_cell_length_a 8.84380(10)
_cell_length_b 9.0751(15)
_cell_length_c 12.178(2)
_cell_measurement_reflns_used 2
_cell_measurement_temperature 110(2)
_cell_measurement_theta_max 5.15
_cell_measurement_theta_min 676.00
_cell_volume 915.0(2)
_computing_cell_refinement 'Bruker FRAMBO'
_computing_data_collection 'Bruker FRAMBO'
_computing_data_reduction 'Bruker SAINT'
_computing_molecular_graphics 'Bruker SHELXTL'
_computing_publication_material 'Bruker SHELXTL'
_computing_structure_refinement 'SHELXL-97 (Sheldrick, 1997)'
_computing_structure_solution 'SHELXS-97 (Sheldrick, 1990)'
_diffrn_ambient_temperature 110(2)
_diffrn_measured_fraction_theta_full 0.874
_diffrn_measured_fraction_theta_max 0.874
_diffrn_measurement_device_type 'MWPC area detector'
_diffrn_measurement_method 'phi and omega scans'
_diffrn_radiation_monochromator graphite
_diffrn_radiation_source 'fine-focus sealed tube'
_diffrn_radiation_type CuK\a
_diffrn_radiation_wavelength 1.54184
_diffrn_reflns_av_R_equivalents 0.0000
_diffrn_reflns_av_sigmaI/netI 0.0543
_diffrn_reflns_limit_h_max 9
_diffrn_reflns_limit_h_min -9
_diffrn_reflns_limit_k_max 10
_diffrn_reflns_limit_k_min -9
_diffrn_reflns_limit_l_max 13
_diffrn_reflns_limit_l_min 0
_diffrn_reflns_number 2648
_diffrn_reflns_theta_full 58.80
_diffrn_reflns_theta_max 58.80
_diffrn_reflns_theta_min 3.82
_exptl_absorpt_coefficient_mu 21.254
_exptl_absorpt_correction_T_max 0.6759
_exptl_absorpt_correction_T_min 0.5681
_exptl_absorpt_correction_type multi-scan
_exptl_absorpt_process_details twinabs
_exptl_crystal_colour colorless
_exptl_crystal_density_diffrn 2.404
_exptl_crystal_density_meas 0
_exptl_crystal_density_method 'not measured'
_exptl_crystal_description block
_exptl_crystal_F_000 628
_exptl_crystal_size_max 0.03
_exptl_crystal_size_mid 0.02
_exptl_crystal_size_min 0.02
_refine_diff_density_max 3.628
_refine_diff_density_min -2.486
_refine_diff_density_rms 0.303
_refine_ls_extinction_method none
_refine_ls_goodness_of_fit_ref 1.111
_refine_ls_hydrogen_treatment mixed
_refine_ls_matrix_type full
_refine_ls_number_parameters 272
_refine_ls_number_reflns 2770
_refine_ls_number_restraints 174
_refine_ls_restrained_S_all 1.099
_refine_ls_R_factor_all 0.0776
_refine_ls_R_factor_gt 0.0665
_refine_ls_shift/su_max 0.000
_refine_ls_shift/su_mean 0.000
_refine_ls_structure_factor_coef Fsqd
_refine_ls_weighting_details 'calc w=1/[\s^2^(Fo^2^)+(0.1418P)^2^+4.7698P] where P=(Fo^2^+2Fc^2^)/3'
_refine_ls_weighting_scheme calc
_refine_ls_wR_factor_gt 0.1729
_refine_ls_wR_factor_ref 0.1944
_reflns_number_gt 2367
_reflns_number_total 2770
_reflns_threshold_expression >2sigma(I)
_cod_data_source_file ic8008656_si_001.cif
_cod_data_source_block rh61
_cod_depositor_comments
;
The following automatic conversions were performed:
'_symmetry_cell_setting' value 'Triclinic' changed to 'triclinic'
according to '/home/saulius/struct/CIF-dictionaries/cif_core.dic'
dictionary named 'cif_core.dic' version 2.4.1 from 2010-06-29.

Automatic conversion script
Id: cif_fix_enum 1527 2010-12-29 10:47:43Z saulius 
;
_cod_database_code 4305941

loop_
_symmetry_equiv_pos_as_xyz
'x, y, z'
'-x, -y, -z'

loop_
_atom_site_label
_atom_site_type_symbol
_atom_site_fract_x
_atom_site_fract_y
_atom_site_fract_z
_atom_site_U_iso_or_equiv
_atom_site_adp_type
_atom_site_occupancy
_atom_site_symmetry_multiplicity
_atom_site_calc_flag
_atom_site_refinement_flags
_atom_site_disorder_assembly
_atom_site_disorder_group
Pb1 Pb 0.22261(8) 0.22372(8) 0.10800(6) 0.0240(3) Uani 1 1 d . . .
O1 O 0.3203(15) 0.4829(15) 0.0830(12) 0.033(3) Uani 1 1 d U . .
H1C H 0.3303 0.5525 0.0089 0.039 Uiso 1 1 calc R . .
O2 O 0.0175(15) 0.0417(14) 0.0997(12) 0.027(3) Uani 1 1 d U . .
H2A H -0.0524 0.0703 0.0455 0.033 Uiso 1 1 calc R . .
O1W O 0.7315(18) 0.2419(18) 0.0766(15) 0.057(5) Uani 1 1 d . . .
H1W1 H 0.8028 0.2464 0.0977 0.086 Uiso 1 1 d R . .
H2W1 H 0.6612 0.2203 0.1020 0.086 Uiso 1 1 d R . .
Cl1 Cl 0.4857(5) 0.1043(5) -0.1654(4) 0.0250(10) Uani 1 1 d U . .
O3 O 0.5913(17) 0.1203(15) -0.0939(13) 0.037(3) Uani 1 1 d U . .
O4 O 0.3298(12) 0.1310(12) -0.1160(10) 0.013(2) Uani 1 1 d U . .
O5 O 0.5250(15) 0.2017(14) -0.2792(11) 0.029(3) Uani 1 1 d U . .
O6 O 0.5128(14) -0.0538(14) -0.1735(12) 0.027(2) Uani 1 1 d U . .
Cl2 Cl -0.1114(5) 0.4982(5) 0.1910(4) 0.0274(11) Uani 1 1 d U . .
O7 O -0.0405(14) 0.3415(14) 0.1953(12) 0.030(2) Uani 1 1 d U . .
O8 O -0.0490(16) 0.6044(14) 0.0884(12) 0.032(3) Uani 1 1 d U . .
O9 O -0.2697(19) 0.4990(19) 0.1895(17) 0.058(4) Uani 1 1 d U . .
O10 O -0.101(2) 0.5436(19) 0.2896(16) 0.058(4) Uani 1 1 d U . .
N1 N 0.2836(17) 0.2748(17) 0.2850(14) 0.026(2) Uani 1 1 d U . .
N2 N 0.1468(17) 0.0243(18) 0.2850(14) 0.026(2) Uani 1 1 d U . .
C1 C 0.359(2) 0.524(2) 0.1741(17) 0.029(3) Uani 1 1 d U . .
H1A H 0.2913 0.6195 0.1860 0.035 Uiso 1 1 calc R . .
H1B H 0.4677 0.5469 0.1541 0.035 Uiso 1 1 calc R . .
C2 C 0.341(2) 0.401(2) 0.2853(18) 0.029(2) Uani 1 1 d U . .
C3 C 0.388(2) 0.415(2) 0.3805(18) 0.030(3) Uani 1 1 d U . .
H3A H 0.4318 0.5051 0.3759 0.036 Uiso 1 1 calc R . .
C4 C 0.376(2) 0.307(2) 0.4824(19) 0.030(3) Uani 1 1 d U . .
H4A H 0.4045 0.3210 0.5496 0.036 Uiso 1 1 calc R . .
C5 C 0.315(2) 0.167(2) 0.4818(18) 0.027(2) Uani 1 1 d U . .
C6 C 0.269(2) 0.160(2) 0.3862(17) 0.024(2) Uani 1 1 d U . .
C7 C 0.201(2) 0.026(2) 0.3848(18) 0.025(2) Uani 1 1 d U . .
C8 C 0.190(2) -0.097(2) 0.4804(18) 0.028(2) Uani 1 1 d U . .
C9 C 0.249(2) -0.088(2) 0.5801(18) 0.031(3) Uani 1 1 d U . .
H9A H 0.2462 -0.1730 0.6456 0.037 Uiso 1 1 calc R . .
C10 C 0.309(2) 0.039(2) 0.5827(18) 0.028(3) Uani 1 1 d U . .
H10A H 0.3453 0.0433 0.6497 0.034 Uiso 1 1 calc R . .
C11 C 0.079(2) -0.096(2) 0.2842(18) 0.029(2) Uani 1 1 d U . .
C12 C 0.070(2) -0.230(2) 0.3849(18) 0.029(3) Uani 1 1 d U . .
H12A H 0.0248 -0.3180 0.3840 0.034 Uiso 1 1 calc R . .
C13 C 0.126(2) -0.224(2) 0.4765(18) 0.028(3) Uani 1 1 d U . .
H13A H 0.1220 -0.3098 0.5417 0.034 Uiso 1 1 calc R . .
C14 C 0.023(2) -0.104(2) 0.1857(18) 0.028(3) Uani 1 1 d U . .
H14A H -0.0821 -0.1362 0.2094 0.034 Uiso 1 1 calc R . .
H14B H 0.0919 -0.1840 0.1508 0.034 Uiso 1 1 calc R . .

loop_
_atom_site_aniso_label
_atom_site_aniso_U_11
_atom_site_aniso_U_22
_atom_site_aniso_U_33
_atom_site_aniso_U_23
_atom_site_aniso_U_13
_atom_site_aniso_U_12
Pb1 0.0240(4) 0.0214(4) 0.0244(5) 0.0024(4) -0.0126(3) 0.0009(3)
O1 0.038(5) 0.024(5) 0.032(6) 0.004(5) -0.013(5) -0.004(5)
O2 0.032(5) 0.024(5) 0.032(6) -0.004(5) -0.018(5) -0.009(4)
O1W 0.043(9) 0.058(10) 0.079(12) -0.014(10) -0.002(9) -0.041(8)
Cl1 0.024(2) 0.021(2) 0.028(2) 0.0027(19) -0.0106(17) -0.0011(16)
O3 0.049(7) 0.023(6) 0.039(7) 0.010(6) -0.019(6) -0.019(5)
O4 0.015(4) 0.016(4) 0.010(4) -0.006(3) -0.006(3) 0.000(3)
O5 0.031(6) 0.024(6) 0.024(6) 0.012(5) -0.014(5) 0.000(5)
O6 0.023(4) 0.019(4) 0.032(5) 0.000(4) -0.004(4) 0.001(4)
Cl2 0.027(2) 0.021(2) 0.033(2) -0.005(2) -0.0068(18) 0.0009(17)
O7 0.023(4) 0.019(4) 0.038(5) -0.003(4) 0.002(4) 0.008(4)
O8 0.044(6) 0.020(6) 0.030(6) -0.004(6) -0.009(5) 0.003(5)
O9 0.040(7) 0.047(7) 0.077(8) -0.008(7) -0.010(7) 0.010(6)
O10 0.088(8) 0.038(7) 0.045(7) -0.007(7) -0.006(7) -0.011(7)
N1 0.025(4) 0.021(4) 0.030(5) -0.001(4) -0.015(4) 0.001(4)
N2 0.024(4) 0.023(4) 0.030(4) -0.003(4) -0.010(4) 0.000(4)
C1 0.033(5) 0.023(5) 0.032(5) 0.003(5) -0.016(4) -0.004(4)
C2 0.029(4) 0.023(4) 0.034(4) 0.000(4) -0.016(4) -0.001(4)
C3 0.029(5) 0.026(5) 0.037(5) -0.004(5) -0.015(4) 0.000(4)
C4 0.028(5) 0.027(5) 0.036(5) -0.007(5) -0.012(4) 0.000(4)
C5 0.026(4) 0.023(4) 0.032(4) -0.005(4) -0.013(4) 0.000(4)
C6 0.024(4) 0.021(4) 0.028(4) -0.004(4) -0.011(4) 0.002(3)
C7 0.026(4) 0.022(4) 0.027(4) -0.004(4) -0.008(4) 0.002(4)
C8 0.027(4) 0.023(4) 0.030(4) -0.002(4) -0.008(4) 0.002(4)
C9 0.029(5) 0.025(5) 0.033(5) 0.002(5) -0.010(4) 0.004(4)
C10 0.028(5) 0.024(5) 0.031(5) -0.002(5) -0.012(4) 0.002(4)
C11 0.027(4) 0.026(4) 0.034(4) -0.002(4) -0.012(4) -0.002(4)
C12 0.026(5) 0.026(5) 0.033(5) -0.003(5) -0.011(4) -0.003(4)
C13 0.027(5) 0.024(5) 0.032(5) -0.003(5) -0.008(4) 0.000(4)
C14 0.030(5) 0.025(5) 0.032(5) -0.003(5) -0.016(4) -0.006(4)

loop_
_atom_type_symbol
_atom_type_description
_atom_type_scat_dispersion_real
_atom_type_scat_dispersion_imag
_atom_type_scat_source
C C 0.0181 0.0091 'International Tables Vol C Tables 4.2.6.8 and 6.1.1.4'
H H 0.0000 0.0000 'International Tables Vol C Tables 4.2.6.8 and 6.1.1.4'
N N 0.0311 0.0180 'International Tables Vol C Tables 4.2.6.8 and 6.1.1.4'
O O 0.0492 0.0322 'International Tables Vol C Tables 4.2.6.8 and 6.1.1.4'
Cl Cl 0.3639 0.7018 'International Tables Vol C Tables 4.2.6.8 and 6.1.1.4'
Pb Pb -4.0753 8.5060 'International Tables Vol C Tables 4.2.6.8 and 6.1.1.4'

loop_
_geom_angle_atom_site_label_1
_geom_angle_atom_site_label_2
_geom_angle_atom_site_label_3
_geom_angle
_geom_angle_site_symmetry_1
_geom_angle_site_symmetry_3
_geom_angle_publ_flag
N2 Pb1 N1 67.3(5) . . ?
N2 Pb1 O7 76.4(5) . . ?
N1 Pb1 O7 78.1(5) . . ?
N2 Pb1 O1 130.4(5) . . ?
N1 Pb1 O1 63.6(5) . . ?
O7 Pb1 O1 87.3(4) . . ?
N2 Pb1 O2 62.5(5) . . ?
N1 Pb1 O2 126.8(5) . . ?
O7 Pb1 O2 74.4(4) . . ?
O1 Pb1 O2 154.8(4) . . ?
N2 Pb1 O6 72.5(4) . 2_655 ?
N1 Pb1 O6 67.2(5) . 2_655 ?
O7 Pb1 O6 140.1(4) . 2_655 ?
O1 Pb1 O6 94.1(4) . 2_655 ?
O2 Pb1 O6 111.0(4) . 2_655 ?
C1 O1 Pb1 121.9(10) . . ?
C1 O1 H1C 119.1 . . ?
Pb1 O1 H1C 119.1 . . ?
C14 O2 Pb1 113.8(10) . . ?
C14 O2 H2A 123.1 . . ?
Pb1 O2 H2A 123.1 . . ?
H1W1 O1W H2W1 134.6 . . ?
O4 Cl1 O6 106.4(7) . . ?
O4 Cl1 O5 113.9(7) . . ?
O6 Cl1 O5 108.5(8) . . ?
O4 Cl1 O3 112.5(9) . . ?
O6 Cl1 O3 107.1(8) . . ?
O5 Cl1 O3 108.1(8) . . ?
Cl1 O6 Pb1 117.1(7) . 2_655 ?
O10 Cl2 O9 107.5(12) . . ?
O10 Cl2 O8 111.0(9) . . ?
O9 Cl2 O8 108.3(10) . . ?
O10 Cl2 O7 111.6(10) . . ?
O9 Cl2 O7 105.9(9) . . ?
O8 Cl2 O7 112.2(8) . . ?
Cl2 O7 Pb1 133.4(7) . . ?
C2 N1 C6 118.0(17) . . ?
C2 N1 Pb1 123.6(13) . . ?
C6 N1 Pb1 118.1(12) . . ?
C11 N2 C7 119.1(16) . . ?
C11 N2 Pb1 122.8(13) . . ?
C7 N2 Pb1 117.3(11) . . ?
O1 C1 C2 113.1(16) . . ?
O1 C1 H1A 109.0 . . ?
C2 C1 H1A 109.0 . . ?
O1 C1 H1B 109.0 . . ?
C2 C1 H1B 109.0 . . ?
H1A C1 H1B 107.8 . . ?
N1 C2 C3 121.1(18) . . ?
N1 C2 C1 117.7(18) . . ?
C3 C2 C1 121.2(18) . . ?
C2 C3 C4 123.5(19) . . ?
C2 C3 H3A 118.2 . . ?
C4 C3 H3A 118.2 . . ?
C3 C4 C5 115(2) . . ?
C3 C4 H4A 122.3 . . ?
C5 C4 H4A 122.3 . . ?
C6 C5 C10 121.2(18) . . ?
C6 C5 C4 118.4(18) . . ?
C10 C5 C4 120.3(18) . . ?
C5 C6 N1 123.3(18) . . ?
C5 C6 C7 119.7(17) . . ?
N1 C6 C7 117.0(17) . . ?
C8 C7 N2 121.0(18) . . ?
C8 C7 C6 120.4(19) . . ?
N2 C7 C6 118.6(16) . . ?
C7 C8 C13 119(2) . . ?
C7 C8 C9 118.0(18) . . ?
C13 C8 C9 122.8(18) . . ?
C10 C9 C8 121.7(18) . . ?
C10 C9 H9A 119.1 . . ?
C8 C9 H9A 119.1 . . ?
C9 C10 C5 118.8(19) . . ?
C9 C10 H10A 120.6 . . ?
C5 C10 H10A 120.6 . . ?
N2 C11 C14 121.6(17) . . ?
N2 C11 C12 120.8(18) . . ?
C14 C11 C12 117.5(18) . . ?
C13 C12 C11 117.4(18) . . ?
C13 C12 H12A 121.3 . . ?
C11 C12 H12A 121.3 . . ?
C12 C13 C8 122.3(18) . . ?
C12 C13 H13A 118.8 . . ?
C8 C13 H13A 118.8 . . ?
C11 C14 O2 112.4(16) . . ?
C11 C14 H14A 109.1 . . ?
O2 C14 H14A 109.1 . . ?
C11 C14 H14B 109.1 . . ?
O2 C14 H14B 109.1 . . ?
H14A C14 H14B 107.9 . . ?

loop_
_geom_bond_atom_site_label_1
_geom_bond_atom_site_label_2
_geom_bond_distance
_geom_bond_site_symmetry_2
_geom_bond_publ_flag
Pb1 N2 2.473(15) . ?
Pb1 N1 2.498(17) . ?
Pb1 O7 2.538(12) . ?
Pb1 O1 2.566(13) . ?
Pb1 O2 2.688(12) . ?
Pb1 O6 2.708(12) 2_655 ?
O1 C1 1.38(2) . ?
O1 H1C 0.9500 . ?
O2 C14 1.45(2) . ?
O2 H2A 0.9500 . ?
O1W H1W1 0.7389 . ?
O1W H2W1 0.6727 . ?
Cl1 O4 1.397(12) . ?
Cl1 O6 1.440(14) . ?
Cl1 O5 1.442(13) . ?
Cl1 O3 1.446(15) . ?
O6 Pb1 2.708(12) 2_655 ?
Cl2 O10 1.40(2) . ?
Cl2 O9 1.403(17) . ?
Cl2 O8 1.433(14) . ?
Cl2 O7 1.444(13) . ?
N1 C2 1.33(3) . ?
N1 C6 1.38(2) . ?
N2 C11 1.33(3) . ?
N2 C7 1.40(3) . ?
C1 C2 1.51(3) . ?
C1 H1A 0.9900 . ?
C1 H1B 0.9900 . ?
C2 C3 1.35(3) . ?
C3 C4 1.36(3) . ?
C3 H3A 0.9500 . ?
C4 C5 1.46(3) . ?
C4 H4A 0.9500 . ?
C5 C6 1.33(3) . ?
C5 C10 1.45(3) . ?
C6 C7 1.45(3) . ?
C7 C8 1.38(3) . ?
C8 C13 1.39(3) . ?
C8 C9 1.44(3) . ?
C9 C10 1.35(3) . ?
C9 H9A 0.9500 . ?
C10 H10A 0.9500 . ?
C11 C14 1.41(3) . ?
C11 C12 1.48(3) . ?
C12 C13 1.33(3) . ?
C12 H12A 0.9500 . ?
C13 H13A 0.9500 . ?
C14 H14A 0.9900 . ?
C14 H14B 0.9900 . ?

loop_
_geom_torsion_atom_site_label_1
_geom_torsion_atom_site_label_2
_geom_torsion_atom_site_label_3
_geom_torsion_atom_site_label_4
_geom_torsion
_geom_torsion_site_symmetry_1
_geom_torsion_site_symmetry_2
_geom_torsion_site_symmetry_3
_geom_torsion_site_symmetry_4
_geom_torsion_publ_flag
N2 Pb1 O1 C1 8.8(16) . . . . ?
N1 Pb1 O1 C1 0.4(13) . . . . ?
O7 Pb1 O1 C1 78.4(14) . . . . ?
O2 Pb1 O1 C1 121.4(15) . . . . ?
O6 Pb1 O1 C1 -61.6(14) 2_655 . . . ?
N2 Pb1 O2 C14 -22.4(12) . . . . ?
N1 Pb1 O2 C14 -43.4(14) . . . . ?
O7 Pb1 O2 C14 -105.0(13) . . . . ?
O1 Pb1 O2 C14 -150.0(13) . . . . ?
O6 Pb1 O2 C14 33.3(13) 2_655 . . . ?
O4 Cl1 O6 Pb1 -135.5(7) . . . 2_655 ?
O5 Cl1 O6 Pb1 101.5(8) . . . 2_655 ?
O3 Cl1 O6 Pb1 -15.0(10) . . . 2_655 ?
O10 Cl2 O7 Pb1 -99.0(13) . . . . ?
O9 Cl2 O7 Pb1 144.3(12) . . . . ?
O8 Cl2 O7 Pb1 26.3(15) . . . . ?
N2 Pb1 O7 Cl2 152.0(13) . . . . ?
N1 Pb1 O7 Cl2 82.9(12) . . . . ?
O1 Pb1 O7 Cl2 19.3(12) . . . . ?
O2 Pb1 O7 Cl2 -143.1(13) . . . . ?
O6 Pb1 O7 Cl2 112.6(11) 2_655 . . . ?
N2 Pb1 N1 C2 -175.8(16) . . . . ?
O7 Pb1 N1 C2 -95.7(15) . . . . ?
O1 Pb1 N1 C2 -2.8(14) . . . . ?
O2 Pb1 N1 C2 -155.6(13) . . . . ?
O6 Pb1 N1 C2 104.5(15) 2_655 . . . ?
N2 Pb1 N1 C6 9.9(12) . . . . ?
O7 Pb1 N1 C6 90.0(13) . . . . ?
O1 Pb1 N1 C6 -177.1(14) . . . . ?
O2 Pb1 N1 C6 30.1(15) . . . . ?
O6 Pb1 N1 C6 -69.8(12) 2_655 . . . ?
N1 Pb1 N2 C11 179.4(16) . . . . ?
O7 Pb1 N2 C11 96.8(15) . . . . ?
O1 Pb1 N2 C11 171.2(13) . . . . ?
O2 Pb1 N2 C11 17.5(13) . . . . ?
O6 Pb1 N2 C11 -108.5(15) 2_655 . . . ?
N1 Pb1 N2 C7 -11.7(12) . . . . ?
O7 Pb1 N2 C7 -94.3(13) . . . . ?
O1 Pb1 N2 C7 -19.9(15) . . . . ?
O2 Pb1 N2 C7 -173.6(14) . . . . ?
O6 Pb1 N2 C7 60.4(13) 2_655 . . . ?
Pb1 O1 C1 C2 2(2) . . . . ?
C6 N1 C2 C3 2(3) . . . . ?
Pb1 N1 C2 C3 -172.6(15) . . . . ?
C6 N1 C2 C1 179.0(16) . . . . ?
Pb1 N1 C2 C1 5(2) . . . . ?
O1 C1 C2 N1 -4(3) . . . . ?
O1 C1 C2 C3 173.4(19) . . . . ?
N1 C2 C3 C4 -2(3) . . . . ?
C1 C2 C3 C4 -179.5(19) . . . . ?
C2 C3 C4 C5 3(3) . . . . ?
C3 C4 C5 C6 -4(3) . . . . ?
C3 C4 C5 C10 175.1(18) . . . . ?
C10 C5 C6 N1 -175.3(17) . . . . ?
C4 C5 C6 N1 4(3) . . . . ?
C10 C5 C6 C7 4(3) . . . . ?
C4 C5 C6 C7 -176.9(17) . . . . ?
C2 N1 C6 C5 -3(3) . . . . ?
Pb1 N1 C6 C5 172.1(15) . . . . ?
C2 N1 C6 C7 178.0(17) . . . . ?
Pb1 N1 C6 C7 -7(2) . . . . ?
C11 N2 C7 C8 2(3) . . . . ?
Pb1 N2 C7 C8 -167.7(14) . . . . ?
C11 N2 C7 C6 -177.6(18) . . . . ?
Pb1 N2 C7 C6 13(2) . . . . ?
C5 C6 C7 C8 -2(3) . . . . ?
N1 C6 C7 C8 177.0(17) . . . . ?
C5 C6 C7 N2 176.8(18) . . . . ?
N1 C6 C7 N2 -4(3) . . . . ?
N2 C7 C8 C13 1(3) . . . . ?
C6 C7 C8 C13 -179.5(17) . . . . ?
N2 C7 C8 C9 179.9(17) . . . . ?
C6 C7 C8 C9 -1(3) . . . . ?
C7 C8 C9 C10 3(3) . . . . ?
C13 C8 C9 C10 -178.7(19) . . . . ?
C8 C9 C10 C5 -1(3) . . . . ?
C6 C5 C10 C9 -2(3) . . . . ?
C4 C5 C10 C9 178.7(18) . . . . ?
C7 N2 C11 C14 -179.3(18) . . . . ?
Pb1 N2 C11 C14 -11(3) . . . . ?
C7 N2 C11 C12 -3(3) . . . . ?
Pb1 N2 C11 C12 165.4(14) . . . . ?
N2 C11 C12 C13 2(3) . . . . ?
C14 C11 C12 C13 178.3(19) . . . . ?
C11 C12 C13 C8 1(3) . . . . ?
C7 C8 C13 C12 -2(3) . . . . ?
C9 C8 C13 C12 179.0(19) . . . . ?
N2 C11 C14 O2 -12(3) . . . . ?
C12 C11 C14 O2 171.4(16) . . . . ?
Pb1 O2 C14 C11 26(2) . . . . ?
